data_7701021
loop_
_publ_author_name
'K\"uhne, Irina A'
'Ungur, Liviu'
'Esien, Kane'
'Carter, Anthony B.'
'Gordon, John D.'
'Pauly, Cameron'
'M\"uller-Bunz, Helge'
'Felton, Solveig'
'Zerulla, Dominic'
'Morgan, Grace G.'

_publ_section_title
;
 Comparison of two field-induced Er<sup>III</sup> single ion magnets.
;
_journal_issue 41
_journal_name_full 'Dalton transactions (Cambridge, England : 2003)'
_journal_page_first 15679
_journal_page_last 15686
_journal_paper_doi 10.1039/c9dt02434d
_journal_volume 48
_journal_year 2019
_chemical_formula_moiety 'C28 H37 F3 Gd N5 O6'
_chemical_formula_sum 'C28 H37 F3 Gd N5 O6'
_chemical_formula_weight 753.87
_space_group_crystal_system monoclinic
_space_group_IT_number 14
_space_group_name_Hall '-P 2ybc'
_space_group_name_H-M_alt 'P 1 21/c 1'
_symmetry_space_group_name_Hall '-P 2ybc'
_symmetry_space_group_name_H-M 'P 1 21/c 1'
_atom_sites_solution_hydrogens geom
_atom_sites_solution_primary isomor
_audit_creation_method SHELXL-2014
_audit_update_record
;
2019-08-14 deposited with the CCDC.    2019-09-03 downloaded from the CCDC.
;
_cell_angle_alpha 90
_cell_angle_beta 105.429(2)
_cell_angle_gamma 90
_cell_formula_units_Z 4
_cell_length_a 12.7436(2)
_cell_length_b 16.4518(3)
_cell_length_c 14.9252(2)
_cell_measurement_reflns_used 8498
_cell_measurement_temperature 100(2)
_cell_measurement_theta_max 76.6470
_cell_measurement_theta_min 4.0760
_cell_volume 3016.37(9)
_computing_cell_refinement 'CrysAlisPro 1.171.38.41 (Rigaku OD, 2015)'
_computing_data_collection 'CrysAlisPro 1.171.38.41 (Rigaku OD, 2015)'
_computing_data_reduction 'CrysAlisPro 1.171.38.41 (Rigaku OD, 2015)'
_computing_molecular_graphics
;
Mercury (Macrae, C. F., Edgington, P. R., McCabe, P., Pidcock, E., Shields,
G. P., Taylor, R., Towler, M. & van de Streek, J. (2006).
J. Appl. Cryst. 39, 453-457.)
;
_computing_publication_material
;
ciftab (Sheldrick, G.M. (1997). Acta Cryst. A64, 112-122.)
;
_computing_structure_refinement 'SHELXL-2014 (Sheldrick, 2014)'
_computing_structure_solution 'SHELXS-2014 (Sheldrick, 2014)'
_diffrn_ambient_temperature 100(2)
_diffrn_detector_area_resol_mean 10.3196
_diffrn_measured_fraction_theta_full 1.000
_diffrn_measured_fraction_theta_max 0.987
_diffrn_measurement_device_type 'SuperNova, Dual, Cu at zero, Atlas'
_diffrn_measurement_method '\w scans'
_diffrn_radiation_type CuK\a
_diffrn_radiation_wavelength 1.54184
_diffrn_reflns_av_R_equivalents 0.0316
_diffrn_reflns_av_unetI/netI 0.0371
_diffrn_reflns_Laue_measured_fraction_full 1.000
_diffrn_reflns_Laue_measured_fraction_max 0.987
_diffrn_reflns_limit_h_max 15
_diffrn_reflns_limit_h_min -16
_diffrn_reflns_limit_k_max 20
_diffrn_reflns_limit_k_min -19
_diffrn_reflns_limit_l_max 18
_diffrn_reflns_limit_l_min -17
_diffrn_reflns_number 17024
_diffrn_reflns_point_group_measured_fraction_full 1.000
_diffrn_reflns_point_group_measured_fraction_max 0.987
_diffrn_reflns_theta_full 67.684
_diffrn_reflns_theta_max 76.982
_diffrn_reflns_theta_min 3.598
_diffrn_source 'micro-focus sealed X-ray tube'
_exptl_absorpt_coefficient_mu 14.816
_exptl_absorpt_correction_T_max 0.638
_exptl_absorpt_correction_T_min 0.134
_exptl_absorpt_correction_type gaussian
_exptl_absorpt_process_details
; 
CrysAlisPro 1.171.38.41 (Rigaku Oxford Diffraction, 2015) 
Numerical absorption correction based on gaussian integration over 
a multifaceted crystal model 
Empirical absorption correction using spherical harmonics, 
implemented in SCALE3 ABSPACK scaling algorithm. 
;
_exptl_crystal_colour colourless
_exptl_crystal_density_diffrn 1.660
_exptl_crystal_description plate
_exptl_crystal_F_000 1516
_exptl_crystal_recrystallization_method 'Re-crystallisation from solvent: ethanol'
_exptl_crystal_size_max 0.239
_exptl_crystal_size_mid 0.114
_exptl_crystal_size_min 0.037
_refine_diff_density_max 1.115
_refine_diff_density_min -1.083
_refine_diff_density_rms 0.096
_refine_ls_extinction_method none
_refine_ls_goodness_of_fit_ref 1.060
_refine_ls_hydrogen_treatment constr
_refine_ls_matrix_type full
_refine_ls_number_parameters 399
_refine_ls_number_reflns 6293
_refine_ls_number_restraints 0
_refine_ls_restrained_S_all 1.060
_refine_ls_R_factor_all 0.0404
_refine_ls_R_factor_gt 0.0359
_refine_ls_shift/su_max 0.002
_refine_ls_shift/su_mean 0.000
_refine_ls_structure_factor_coef Fsqd
_refine_ls_weighting_details 'w=1/[\s^2^(Fo^2^)+(0.0440P)^2^+5.2693P] where P=(Fo^2^+2Fc^2^)/3'
_refine_ls_weighting_scheme calc
_refine_ls_wR_factor_gt 0.0892
_refine_ls_wR_factor_ref 0.0925
_reflns_Friedel_coverage 0.000
_reflns_number_gt 5820
_reflns_number_total 6293
_reflns_threshold_expression 'I > 2\s(I)'
_cod_data_source_file c9dt02434d2.cif
_cod_data_source_block mor1214_3
_cod_depositor_comments 'Adding full bibliography for 7701018--7701021.cif.'
_cod_database_code 7701021
_shelx_space_group_comment
; 
The symmetry employed for this shelxl refinement is uniquely defined 
by the following loop, which should always be used as a source of 
symmetry information in preference to the above space-group names. 
They are only intended as comments. 
;
_shelxl_version_number 2014-3

loop_
_space_group_symop_operation_xyz
'x, y, z'
'-x, y+1/2, -z+1/2'
'-x, -y, -z'
'x, -y-1/2, z-1/2'

loop_
_atom_site_label
_atom_site_type_symbol
_atom_site_fract_x
_atom_site_fract_y
_atom_site_fract_z
_atom_site_U_iso_or_equiv
_atom_site_adp_type
_atom_site_occupancy
_atom_site_site_symmetry_order
_atom_site_calc_flag
_atom_site_refinement_flags_posn
_atom_site_refinement_flags_adp
_atom_site_refinement_flags_occupancy
_atom_site_disorder_assembly
_atom_site_disorder_group
Gd Gd 0.77422(2) 0.83220(2) 0.14843(2) 0.01879(7) Uani 1 1 d . . . . .
O1 O 0.84564(19) 0.89373(16) 0.04644(16) 0.0229(5) Uani 1 1 d . . . . .
C1 C 0.8239(3) 0.9172(2) -0.0398(2) 0.0227(7) Uani 1 1 d . . . . .
C2 C 0.9104(3) 0.9260(2) -0.0836(3) 0.0242(7) Uani 1 1 d . . . . .
O2 O 1.0095(2) 0.90265(17) -0.02839(17) 0.0248(5) Uani 1 1 d . . . . .
C7 C 1.0991(3) 0.9015(3) -0.0695(3) 0.0280(8) Uani 1 1 d . . . . .
H7A H 1.1189 0.9575 -0.0831 0.034 Uiso 1 1 calc R U . . .
H7B H 1.0800 0.8701 -0.1282 0.034 Uiso 1 1 calc R U . . .
C8 C 1.1925(3) 0.8617(3) 0.0005(3) 0.0397(10) Uani 1 1 d . . . . .
H8A H 1.2092 0.8926 0.0587 0.060 Uiso 1 1 calc R U . . .
H8B H 1.2567 0.8605 -0.0240 0.060 Uiso 1 1 calc R U . . .
H8C H 1.1723 0.8059 0.0122 0.060 Uiso 1 1 calc R U . . .
C3 C 0.8914(3) 0.9526(2) -0.1743(3) 0.0249(7) Uani 1 1 d . . . . .
H3 H 0.9502 0.9584 -0.2018 0.030 Uiso 1 1 calc R U . . .
C4 C 0.7845(3) 0.9711(2) -0.2261(3) 0.0293(8) Uani 1 1 d . . . . .
H4 H 0.7714 0.9899 -0.2883 0.035 Uiso 1 1 calc R U . . .
C5 C 0.6996(3) 0.9622(2) -0.1869(3) 0.0284(8) Uani 1 1 d . . . . .
H5 H 0.6279 0.9750 -0.2224 0.034 Uiso 1 1 calc R U . . .
C6 C 0.7169(3) 0.9342(2) -0.0942(2) 0.0239(7) Uani 1 1 d . . . . .
C9 C 0.6221(3) 0.9201(2) -0.0606(3) 0.0266(8) Uani 1 1 d . . . . .
H9 H 0.5543 0.9360 -0.1012 0.032 Uiso 1 1 calc R U . . .
N1 N 0.6179(2) 0.8889(2) 0.0173(2) 0.0244(6) Uani 1 1 d . . . . .
C10 C 0.5081(3) 0.8800(3) 0.0305(3) 0.0339(9) Uani 1 1 d . . . . .
H10A H 0.4547 0.8731 -0.0308 0.041 Uiso 0.732(14) 1 calc R U P A 1
H10B H 0.4887 0.9299 0.0595 0.041 Uiso 0.732(14) 1 calc R U P A 1
H10C H 0.4690 0.8371 -0.0119 0.041 Uiso 0.268(14) 1 calc R U P A 2
H10D H 0.4679 0.9315 0.0126 0.041 Uiso 0.268(14) 1 calc R U P A 2
C11A C 0.5023(4) 0.8090(4) 0.0901(4) 0.0327(17) Uani 0.732(14) 1 d . . P A 1
H11A H 0.4294 0.8064 0.1017 0.039 Uiso 0.732(14) 1 calc R U P A 1
H11B H 0.5138 0.7583 0.0583 0.039 Uiso 0.732(14) 1 calc R U P A 1
N2A N 0.5860(4) 0.8166(5) 0.1785(4) 0.0231(12) Uani 0.732(14) 1 d . . P A 1
H1N2 H 0.5711 0.8691 0.2066 0.028 Uiso 0.732(14) 1 calc R U P A 1
C11B C 0.5065(11) 0.8585(9) 0.1295(10) 0.025(4) Uiso 0.268(14) 1 d . . P A 2
H11C H 0.5284 0.9065 0.1702 0.030 Uiso 0.268(14) 1 calc R U P A 2
H11D H 0.4318 0.8430 0.1306 0.030 Uiso 0.268(14) 1 calc R U P A 2
N2B N 0.5820(16) 0.7904(14) 0.1643(14) 0.032(5) Uiso 0.268(14) 1 d . . P A 2
H2N2 H 0.5577 0.7467 0.1167 0.039 Uiso 0.268(14) 1 calc R U P A 2
C12 C 0.5834(3) 0.7531(3) 0.2474(3) 0.0313(8) Uani 1 1 d . . . . .
H12A H 0.5886 0.6985 0.2211 0.038 Uiso 0.732(14) 1 calc R U P A 1
H12B H 0.5147 0.7562 0.2664 0.038 Uiso 0.732(14) 1 calc R U P A 1
H12C H 0.5780 0.6937 0.2364 0.038 Uiso 0.268(14) 1 calc R U P A 2
H12D H 0.5169 0.7700 0.2650 0.038 Uiso 0.268(14) 1 calc R U P A 2
C13 C 0.6798(3) 0.7685(3) 0.3298(3) 0.0335(9) Uani 1 1 d . . . . .
H13A H 0.6777 0.8251 0.3517 0.040 Uiso 1 1 calc R U . . .
H13B H 0.6769 0.7314 0.3814 0.040 Uiso 1 1 calc R U . . .
N3 N 0.7812(2) 0.7547(2) 0.3025(2) 0.0263(6) Uani 1 1 d . . . . .
H1N3 H 0.7832 0.6955 0.2881 0.032 Uiso 1 1 calc R U . . .
C14 C 0.8800(3) 0.7716(3) 0.3783(3) 0.0335(9) Uani 1 1 d . . . . .
H14A H 0.9378 0.7325 0.3748 0.040 Uiso 1 1 calc R U . . .
H14B H 0.8635 0.7641 0.4390 0.040 Uiso 1 1 calc R U . . .
C15 C 0.9200(3) 0.8563(3) 0.3721(3) 0.0321(8) Uani 1 1 d . . . . .
H15A H 0.9862 0.8659 0.4235 0.038 Uiso 1 1 calc R U . . .
H15B H 0.8637 0.8956 0.3785 0.038 Uiso 1 1 calc R U . . .
N4 N 0.9458(2) 0.8694(2) 0.2805(2) 0.0242(6) Uani 1 1 d . . . . .
H1N4 H 0.9564 0.9292 0.2754 0.029 Uiso 1 1 calc R U . . .
C16 C 1.0485(3) 0.8313(3) 0.2765(3) 0.0329(9) Uani 1 1 d . . . . .
H16A H 1.0683 0.7884 0.3245 0.039 Uiso 1 1 calc R U . . .
H16B H 1.1071 0.8726 0.2899 0.039 Uiso 1 1 calc R U . . .
C17 C 1.0388(3) 0.7944(3) 0.1817(3) 0.0310(8) Uani 1 1 d . . . . .
H17A H 1.0374 0.8382 0.1360 0.037 Uiso 1 1 calc R U . . .
H17B H 1.1028 0.7595 0.1842 0.037 Uiso 1 1 calc R U . . .
N5 N 0.9384(2) 0.7456(2) 0.1521(2) 0.0243(6) Uani 1 1 d . . . . .
C18 C 0.9465(3) 0.6721(2) 0.1270(2) 0.0238(7) Uani 1 1 d . . . . .
H18 H 1.0181 0.6511 0.1369 0.029 Uiso 1 1 calc R U . . .
C19 C 0.8572(3) 0.6172(2) 0.0848(2) 0.0232(7) Uani 1 1 d . . . . .
C20 C 0.8841(3) 0.5381(2) 0.0620(3) 0.0268(8) Uani 1 1 d . . . . .
H20 H 0.9579 0.5208 0.0804 0.032 Uiso 1 1 calc R U . . .
C21 C 0.8055(3) 0.4858(3) 0.0136(3) 0.0303(8) Uani 1 1 d . . . . .
H21 H 0.8246 0.4324 -0.0003 0.036 Uiso 1 1 calc R U . . .
C22 C 0.6962(3) 0.5116(2) -0.0155(3) 0.0293(8) Uani 1 1 d . . . . .
H22 H 0.6420 0.4759 -0.0504 0.035 Uiso 1 1 calc R U . . .
C23 C 0.6674(3) 0.5882(3) 0.0064(2) 0.0257(7) Uani 1 1 d . . . . .
O3 O 0.5636(2) 0.61901(18) -0.01884(19) 0.0295(6) Uani 1 1 d . . . . .
C25 C 0.4878(3) 0.5839(3) -0.0975(3) 0.0312(8) Uani 1 1 d . . . . .
H25A H 0.4662 0.5289 -0.0822 0.037 Uiso 1 1 calc R U . . .
H25B H 0.5207 0.5794 -0.1504 0.037 Uiso 1 1 calc R U . . .
C26 C 0.3900(3) 0.6398(3) -0.1220(3) 0.0384(10) Uani 1 1 d . . . . .
H26A H 0.3568 0.6421 -0.0699 0.058 Uiso 1 1 calc R U . . .
H26B H 0.3367 0.6190 -0.1773 0.058 Uiso 1 1 calc R U . . .
H26C H 0.4131 0.6944 -0.1347 0.058 Uiso 1 1 calc R U . . .
C24 C 0.7465(3) 0.6433(2) 0.0590(2) 0.0235(7) Uani 1 1 d . . . . .
O4 O 0.7157(2) 0.71471(16) 0.07833(18) 0.0251(5) Uani 1 1 d . . . . .
O5 O 0.7254(2) 0.95717(17) 0.21668(18) 0.0287(6) Uani 1 1 d . . . . .
O6 O 0.8683(2) 1.03966(19) 0.2725(2) 0.0340(6) Uani 1 1 d . . . . .
C28 C 0.6944(3) 1.0920(2) 0.2592(3) 0.0285(8) Uani 1 1 d . . . . .
C27 C 0.7709(3) 1.0223(3) 0.2496(3) 0.0263(8) Uani 1 1 d . . . . .
F1 F 0.7335(2) 1.13864(17) 0.33358(18) 0.0403(6) Uani 1 1 d . . . . .
F2 F 0.5957(2) 1.06662(18) 0.2650(2) 0.0424(6) Uani 1 1 d . . . . .
F3 F 0.6759(3) 1.14153(18) 0.18444(19) 0.0475(7) Uani 1 1 d . . . . .

loop_
_atom_site_aniso_label
_atom_site_aniso_U_11
_atom_site_aniso_U_22
_atom_site_aniso_U_33
_atom_site_aniso_U_23
_atom_site_aniso_U_13
_atom_site_aniso_U_12
Gd 0.01812(11) 0.02095(11) 0.01600(11) 0.00071(7) 0.00229(7) 0.00128(7)
O1 0.0244(11) 0.0275(14) 0.0162(11) 0.0067(10) 0.0045(9) -0.0001(10)
C1 0.0256(16) 0.0205(17) 0.0206(16) -0.0013(13) 0.0038(13) 0.0007(13)
C2 0.0274(17) 0.0197(17) 0.0242(17) 0.0000(14) 0.0045(14) 0.0011(13)
O2 0.0234(12) 0.0313(14) 0.0198(11) 0.0019(10) 0.0059(9) -0.0010(10)
C7 0.0262(17) 0.031(2) 0.0282(18) -0.0038(15) 0.0094(14) -0.0039(15)
C8 0.0256(19) 0.053(3) 0.041(2) 0.002(2) 0.0102(17) 0.0028(19)
C3 0.0340(18) 0.0190(17) 0.0227(17) -0.0021(14) 0.0092(14) -0.0044(14)
C4 0.041(2) 0.0238(19) 0.0208(17) 0.0035(14) 0.0036(15) -0.0002(16)
C5 0.0336(18) 0.0244(19) 0.0241(18) 0.0027(14) 0.0021(15) 0.0048(15)
C6 0.0275(17) 0.0227(18) 0.0192(16) 0.0038(13) 0.0020(13) 0.0029(14)
C9 0.0249(17) 0.0276(19) 0.0241(17) -0.0003(15) 0.0009(14) 0.0075(14)
N1 0.0241(14) 0.0236(16) 0.0232(15) -0.0016(12) 0.0024(11) 0.0036(12)
C10 0.0221(17) 0.047(3) 0.031(2) 0.0050(18) 0.0027(15) 0.0088(16)
C11A 0.021(2) 0.039(4) 0.035(3) -0.003(3) 0.004(2) 0.001(2)
N2A 0.022(2) 0.023(3) 0.024(3) 0.000(2) 0.0044(18) 0.003(2)
C12 0.0296(18) 0.027(2) 0.037(2) 0.0018(16) 0.0072(16) -0.0019(15)
C13 0.035(2) 0.044(3) 0.0226(18) 0.0012(17) 0.0087(16) -0.0038(18)
N3 0.0275(15) 0.0266(17) 0.0232(15) -0.0008(12) 0.0041(12) -0.0035(12)
C14 0.036(2) 0.039(2) 0.0212(17) 0.0042(16) 0.0011(15) -0.0051(17)
C15 0.036(2) 0.030(2) 0.0266(19) -0.0018(16) 0.0034(16) 0.0010(17)
N4 0.0248(14) 0.0226(16) 0.0231(14) 0.0037(12) 0.0027(11) 0.0009(12)
C16 0.0279(19) 0.032(2) 0.035(2) -0.0018(16) 0.0021(16) -0.0006(15)
C17 0.0233(17) 0.042(2) 0.0274(19) -0.0028(17) 0.0056(14) -0.0043(16)
N5 0.0214(13) 0.0293(17) 0.0202(14) 0.0027(12) 0.0024(11) 0.0009(12)
C18 0.0235(16) 0.030(2) 0.0162(16) 0.0056(13) 0.0022(13) 0.0068(14)
C19 0.0281(17) 0.0245(18) 0.0177(16) 0.0058(13) 0.0073(13) 0.0054(14)
C20 0.0339(18) 0.0252(19) 0.0218(17) 0.0043(14) 0.0087(14) 0.0093(15)
C21 0.037(2) 0.025(2) 0.0294(19) 0.0013(15) 0.0107(16) 0.0069(16)
C22 0.037(2) 0.0212(19) 0.0286(19) 0.0004(15) 0.0074(16) -0.0009(15)
C23 0.0282(17) 0.028(2) 0.0207(16) 0.0013(14) 0.0060(14) 0.0041(15)
O3 0.0245(12) 0.0267(14) 0.0330(14) -0.0078(11) 0.0002(11) 0.0005(10)
C25 0.0327(19) 0.026(2) 0.031(2) -0.0015(16) 0.0011(16) -0.0063(16)
C26 0.032(2) 0.030(2) 0.046(2) 0.0016(19) -0.0028(18) -0.0048(17)
C24 0.0289(17) 0.0243(18) 0.0177(16) 0.0027(13) 0.0066(13) 0.0033(14)
O4 0.0223(11) 0.0209(13) 0.0296(13) -0.0046(10) 0.0026(10) 0.0011(10)
O5 0.0302(13) 0.0247(14) 0.0279(13) -0.0051(11) 0.0018(10) -0.0009(11)
O6 0.0293(13) 0.0325(16) 0.0380(15) -0.0032(12) 0.0049(11) -0.0053(12)
C28 0.0333(19) 0.0225(19) 0.0261(18) -0.0013(15) 0.0016(15) 0.0027(15)
C27 0.0280(17) 0.030(2) 0.0212(17) 0.0028(14) 0.0065(14) 0.0009(15)
F1 0.0471(14) 0.0332(14) 0.0374(13) -0.0104(11) 0.0055(11) 0.0010(11)
F2 0.0303(12) 0.0416(15) 0.0531(15) -0.0042(12) 0.0075(11) 0.0030(10)
F3 0.0661(18) 0.0342(14) 0.0380(14) 0.0144(11) 0.0065(13) 0.0123(13)

loop_
_atom_type_symbol
_atom_type_description
_atom_type_scat_dispersion_real
_atom_type_scat_dispersion_imag
_atom_type_scat_source
C C 0.0181 0.0091 'International Tables Vol C Tables 4.2.6.8 and 6.1.1.4'
H H 0.0000 0.0000 'International Tables Vol C Tables 4.2.6.8 and 6.1.1.4'
N N 0.0311 0.0180 'International Tables Vol C Tables 4.2.6.8 and 6.1.1.4'
O O 0.0492 0.0322 'International Tables Vol C Tables 4.2.6.8 and 6.1.1.4'
F F 0.0727 0.0534 'International Tables Vol C Tables 4.2.6.8 and 6.1.1.4'
Gd Gd -8.8380 11.9157 'International Tables Vol C Tables 4.2.6.8 and 6.1.1.4'

loop_
_geom_angle_atom_site_label_1
_geom_angle_atom_site_label_2
_geom_angle_atom_site_label_3
_geom_angle
O1 Gd O4 102.76(10)
O1 Gd O5 95.66(10)
O4 Gd O5 146.45(9)
O1 Gd N5 77.47(10)
O4 Gd N5 72.06(10)
O5 Gd N5 140.13(10)
O1 Gd N1 71.80(10)
O4 Gd N1 82.10(10)
O5 Gd N1 77.33(9)
N5 Gd N1 133.90(10)
O1 Gd N2A 137.68(13)
O4 Gd N2A 77.5(2)
O5 Gd N2A 70.0(2)
N5 Gd N2A 138.45(18)
N1 Gd N2A 66.30(13)
O1 Gd N4 89.85(9)
O4 Gd N4 131.98(10)
O5 Gd N4 75.06(9)
N5 Gd N4 65.80(10)
N1 Gd N4 144.96(10)
N2A Gd N4 121.85(16)
O1 Gd N3 154.77(9)
O4 Gd N3 85.35(10)
O5 Gd N3 89.80(10)
N5 Gd N3 82.58(10)
N1 Gd N3 133.37(10)
N2A Gd N3 67.17(13)
N4 Gd N3 67.76(10)
O1 Gd N2B 138.5(4)
O4 Gd N2B 67.1(5)
O5 Gd N2B 80.5(5)
N5 Gd N2B 129.9(5)
N1 Gd N2B 67.0(5)
N4 Gd N2B 127.8(5)
N3 Gd N2B 66.7(4)
C1 O1 Gd 142.9(2)
O1 C1 C6 123.0(3)
O1 C1 C2 119.7(3)
C6 C1 C2 117.3(3)
O2 C2 C3 125.0(3)
O2 C2 C1 113.4(3)
C3 C2 C1 121.6(3)
C2 O2 C7 117.3(3)
O2 C7 C8 106.3(3)
O2 C7 H7A 110.5
C8 C7 H7A 110.5
O2 C7 H7B 110.5
C8 C7 H7B 110.5
H7A C7 H7B 108.7
C7 C8 H8A 109.5
C7 C8 H8B 109.5
H8A C8 H8B 109.5
C7 C8 H8C 109.5
H8A C8 H8C 109.5
H8B C8 H8C 109.5
C2 C3 C4 119.8(4)
C2 C3 H3 120.1
C4 C3 H3 120.1
C5 C4 C3 120.2(3)
C5 C4 H4 119.9
C3 C4 H4 119.9
C4 C5 C6 121.1(3)
C4 C5 H5 119.5
C6 C5 H5 119.5
C1 C6 C5 120.0(3)
C1 C6 C9 122.4(3)
C5 C6 C9 117.6(3)
N1 C9 C6 128.1(3)
N1 C9 H9 115.9
C6 C9 H9 115.9
C9 N1 C10 115.5(3)
C9 N1 Gd 128.6(2)
C10 N1 Gd 115.8(2)
N1 C10 C11A 111.1(3)
N1 C10 C11B 114.3(6)
N1 C10 H10A 109.4
C11A C10 H10A 109.4
N1 C10 H10B 109.4
C11A C10 H10B 109.4
H10A C10 H10B 108.0
N1 C10 H10C 108.7
C11B C10 H10C 108.7
N1 C10 H10D 108.7
C11B C10 H10D 108.7
H10C C10 H10D 107.6
N2A C11A C10 109.5(5)
N2A C11A H11A 109.8
C10 C11A H11A 109.8
N2A C11A H11B 109.8
C10 C11A H11B 109.8
H11A C11A H11B 108.2
C11A N2A C12 115.0(6)
C11A N2A Gd 110.0(4)
C12 N2A Gd 112.9(3)
C11A N2A H1N2 106.1
C12 N2A H1N2 106.1
Gd N2A H1N2 106.1
N2B C11B C10 109.9(12)
N2B C11B H11C 109.7
C10 C11B H11C 109.7
N2B C11B H11D 109.7
C10 C11B H11D 109.7
H11C C11B H11D 108.2
C12 N2B C11B 120.3(16)
C12 N2B Gd 114.2(11)
C11B N2B Gd 107.9(12)
C12 N2B H2N2 104.2
C11B N2B H2N2 104.2
Gd N2B H2N2 104.2
N2B C12 C13 118.0(9)
N2A C12 C13 106.6(4)
N2A C12 H12A 110.4
C13 C12 H12A 110.4
N2A C12 H12B 110.4
C13 C12 H12B 110.4
H12A C12 H12B 108.6
N2B C12 H12C 107.8
C13 C12 H12C 107.8
N2B C12 H12D 107.8
C13 C12 H12D 107.8
H12C C12 H12D 107.1
N3 C13 C12 109.5(3)
N3 C13 H13A 109.8
C12 C13 H13A 109.8
N3 C13 H13B 109.8
C12 C13 H13B 109.8
H13A C13 H13B 108.2
C13 N3 C14 113.0(3)
C13 N3 Gd 110.0(2)
C14 N3 Gd 113.9(2)
C13 N3 H1N3 106.5
C14 N3 H1N3 106.5
Gd N3 H1N3 106.5
N3 C14 C15 111.3(3)
N3 C14 H14A 109.4
C15 C14 H14A 109.4
N3 C14 H14B 109.4
C15 C14 H14B 109.4
H14A C14 H14B 108.0
C14 C15 N4 110.5(3)
C14 C15 H15A 109.5
N4 C15 H15A 109.5
C14 C15 H15B 109.5
N4 C15 H15B 109.5
H15A C15 H15B 108.1
C16 N4 C15 112.9(3)
C16 N4 Gd 116.6(2)
C15 N4 Gd 108.2(2)
C16 N4 H1N4 106.1
C15 N4 H1N4 106.1
Gd N4 H1N4 106.1
N4 C16 C17 110.9(3)
N4 C16 H16A 109.4
C17 C16 H16A 109.4
N4 C16 H16B 109.4
C17 C16 H16B 109.4
H16A C16 H16B 108.0
N5 C17 C16 110.3(3)
N5 C17 H17A 109.6
C16 C17 H17A 109.6
N5 C17 H17B 109.6
C16 C17 H17B 109.6
H17A C17 H17B 108.1
C18 N5 C17 118.2(3)
C18 N5 Gd 131.3(3)
C17 N5 Gd 110.3(3)
N5 C18 C19 126.7(3)
N5 C18 H18 116.6
C19 C18 H18 116.6
C20 C19 C24 120.0(4)
C20 C19 C18 117.6(3)
C24 C19 C18 122.2(3)
C21 C20 C19 121.0(4)
C21 C20 H20 119.5
C19 C20 H20 119.5
C20 C21 C22 119.8(4)
C20 C21 H21 120.1
C22 C21 H21 120.1
C23 C22 C21 120.4(4)
C23 C22 H22 119.8
C21 C22 H22 119.8
O3 C23 C22 124.8(4)
O3 C23 C24 113.9(3)
C22 C23 C24 121.3(4)
C23 O3 C25 117.9(3)
O3 C25 C26 106.6(3)
O3 C25 H25A 110.4
C26 C25 H25A 110.4
O3 C25 H25B 110.4
C26 C25 H25B 110.4
H25A C25 H25B 108.6
C25 C26 H26A 109.5
C25 C26 H26B 109.5
H26A C26 H26B 109.5
C25 C26 H26C 109.5
H26A C26 H26C 109.5
H26B C26 H26C 109.5
O4 C24 C19 123.3(3)
O4 C24 C23 119.2(3)
C19 C24 C23 117.5(3)
C24 O4 Gd 143.9(2)
C27 O5 Gd 137.6(3)
F1 C28 F2 105.9(3)
F1 C28 F3 106.5(3)
F2 C28 F3 106.2(3)
F1 C28 C27 113.7(3)
F2 C28 C27 113.6(3)
F3 C28 C27 110.4(3)
O6 C27 O5 129.4(4)
O6 C27 C28 114.7(4)
O5 C27 C28 115.9(3)

loop_
_geom_bond_atom_site_label_1
_geom_bond_atom_site_label_2
_geom_bond_distance
Gd O1 2.215(2)
Gd O4 2.230(3)
Gd O5 2.447(3)
Gd N5 2.520(3)
Gd N1 2.567(3)
Gd N2A 2.567(5)
Gd N4 2.598(3)
Gd N3 2.610(3)
Gd N2B 2.615(19)
O1 C1 1.301(4)
C1 C6 1.417(5)
C1 C2 1.431(5)
C2 O2 1.366(4)
C2 C3 1.382(5)
O2 C7 1.433(4)
C7 C8 1.508(6)
C7 H7A 0.9900
C7 H7B 0.9900
C8 H8A 0.9800
C8 H8B 0.9800
C8 H8C 0.9800
C3 C4 1.409(6)
C3 H3 0.9500
C4 C5 1.366(6)
C4 H4 0.9500
C5 C6 1.419(5)
C5 H5 0.9500
C6 C9 1.445(5)
C9 N1 1.286(5)
C9 H9 0.9500
N1 C10 1.472(5)
C10 C11A 1.482(8)
C10 C11B 1.524(14)
C10 H10A 0.9900
C10 H10B 0.9900
C10 H10C 0.9900
C10 H10D 0.9900
C11A N2A 1.464(8)
C11A H11A 0.9900
C11A H11B 0.9900
N2A C12 1.474(7)
N2A H1N2 1.0000
C11B N2B 1.48(3)
C11B H11C 0.9900
C11B H11D 0.9900
N2B C12 1.38(2)
N2B H2N2 1.0000
C12 C13 1.511(6)
C12 H12A 0.9900
C12 H12B 0.9900
C12 H12C 0.9900
C12 H12D 0.9900
C13 N3 1.472(5)
C13 H13A 0.9900
C13 H13B 0.9900
N3 C14 1.478(5)
N3 H1N3 1.0000
C14 C15 1.494(6)
C14 H14A 0.9900
C14 H14B 0.9900
C15 N4 1.503(5)
C15 H15A 0.9900
C15 H15B 0.9900
N4 C16 1.467(5)
N4 H1N4 1.0000
C16 C17 1.513(6)
C16 H16A 0.9900
C16 H16B 0.9900
C17 N5 1.475(5)
C17 H17A 0.9900
C17 H17B 0.9900
N5 C18 1.278(5)
C18 C19 1.458(5)
C18 H18 0.9500
C19 C20 1.410(5)
C19 C24 1.425(5)
C20 C21 1.372(6)
C20 H20 0.9500
C21 C22 1.410(6)
C21 H21 0.9500
C22 C23 1.375(6)
C22 H22 0.9500
C23 O3 1.373(5)
C23 C24 1.425(5)
O3 C25 1.428(4)
C25 C26 1.514(6)
C25 H25A 0.9900
C25 H25B 0.9900
C26 H26A 0.9800
C26 H26B 0.9800
C26 H26C 0.9800
C24 O4 1.296(5)
O5 C27 1.254(5)
O6 C27 1.230(5)
C28 F1 1.332(5)
C28 F2 1.350(5)
C28 F3 1.351(5)
C28 C27 1.536(5)

loop_
_geom_hbond_atom_site_label_D
_geom_hbond_atom_site_label_H
_geom_hbond_atom_site_label_A
_geom_hbond_distance_DH
_geom_hbond_distance_HA
_geom_hbond_distance_DA
_geom_hbond_angle_DHA
N4 H1N4 O6 1.00 2.13 2.963(5) 139.5

loop_
_geom_torsion_atom_site_label_1
_geom_torsion_atom_site_label_2
_geom_torsion_atom_site_label_3
_geom_torsion_atom_site_label_4
_geom_torsion
Gd O1 C1 C6 24.9(6)
Gd O1 C1 C2 -154.3(3)
O1 C1 C2 O2 3.9(5)
C6 C1 C2 O2 -175.4(3)
O1 C1 C2 C3 -178.5(3)
C6 C1 C2 C3 2.2(5)
C3 C2 O2 C7 -3.7(5)
C1 C2 O2 C7 173.9(3)
C2 O2 C7 C8 -171.4(3)
O2 C2 C3 C4 176.8(3)
C1 C2 C3 C4 -0.6(6)
C2 C3 C4 C5 -0.5(6)
C3 C4 C5 C6 -0.1(6)
O1 C1 C6 C5 177.9(4)
C2 C1 C6 C5 -2.9(5)
O1 C1 C6 C9 -5.3(6)
C2 C1 C6 C9 174.0(4)
C4 C5 C6 C1 1.9(6)
C4 C5 C6 C9 -175.1(4)
C1 C6 C9 N1 -3.0(7)
C5 C6 C9 N1 173.9(4)
C6 C9 N1 C10 -178.1(4)
C6 C9 N1 Gd -2.2(6)
C9 N1 C10 C11A 149.3(4)
Gd N1 C10 C11A -27.1(5)
C9 N1 C10 C11B -168.7(7)
Gd N1 C10 C11B 14.8(8)
N1 C10 C11A N2A 55.4(6)
C11B C10 C11A N2A -47.5(9)
C10 C11A N2A C12 175.2(5)
C10 C11A N2A Gd -56.0(6)
N1 C10 C11B N2B -48.2(14)
C11A C10 C11B N2B 45.7(12)
C10 C11B N2B C12 -171.1(13)
C10 C11B N2B Gd 55.4(14)
C11B N2B C12 N2A -52(2)
Gd N2B C12 N2A 79(3)
C11B N2B C12 C13 -107.9(16)
Gd N2B C12 C13 22.8(15)
C11A N2A C12 N2B 46(3)
Gd N2A C12 N2B -81(3)
C11A N2A C12 C13 176.2(5)
Gd N2A C12 C13 48.8(5)
N2B C12 C13 N3 -50.0(12)
N2A C12 C13 N3 -66.2(5)
C12 C13 N3 C14 177.7(3)
C12 C13 N3 Gd 49.2(4)
C13 N3 C14 C15 -94.8(4)
Gd N3 C14 C15 31.7(4)
N3 C14 C15 N4 -59.1(5)
C14 C15 N4 C16 -76.0(4)
C14 C15 N4 Gd 54.7(4)
C15 N4 C16 C17 141.1(4)
Gd N4 C16 C17 14.8(4)
N4 C16 C17 N5 -47.5(5)
C16 C17 N5 C18 -126.9(4)
C16 C17 N5 Gd 58.0(4)
C17 N5 C18 C19 -171.8(3)
Gd N5 C18 C19 2.0(6)
N5 C18 C19 C20 179.8(4)
N5 C18 C19 C24 5.5(6)
C24 C19 C20 C21 1.1(5)
C18 C19 C20 C21 -173.3(3)
C19 C20 C21 C22 1.2(6)
C20 C21 C22 C23 -1.7(6)
C21 C22 C23 O3 179.8(4)
C21 C22 C23 C24 -0.2(6)
C22 C23 O3 C25 -22.9(6)
C24 C23 O3 C25 157.0(3)
C23 O3 C25 C26 -168.1(3)
C20 C19 C24 O4 179.4(3)
C18 C19 C24 O4 -6.5(5)
C20 C19 C24 C23 -2.9(5)
C18 C19 C24 C23 171.3(3)
O3 C23 C24 O4 0.3(5)
C22 C23 C24 O4 -179.7(3)
O3 C23 C24 C19 -177.5(3)
C22 C23 C24 C19 2.4(5)
C19 C24 O4 Gd -1.3(6)
C23 C24 O4 Gd -179.0(3)
Gd O5 C27 O6 -13.6(7)
Gd O5 C27 C28 163.6(3)
F1 C28 C27 O6 -37.4(5)
F2 C28 C27 O6 -158.6(3)
F3 C28 C27 O6 82.3(4)
F1 C28 C27 O5 145.0(4)
F2 C28 C27 O5 23.8(5)
F3 C28 C27 O5 -95.4(4)
